data_2237215
loop_
_publ_author_name
'Morjan, Rami Y.'
'Abu Thaher, Bassam A.'
'Schollmeyer, Dieter'
'Awadallah, Adel M.'
'Gardiner, John M.'

_publ_section_title
;
 (<i>Z</i>)-1-Chloro-1-[2-(2-nitrophenyl)hydrazinylidene]propan-2-one
;
_journal_coeditor_code RN2108
_journal_issue 1
_journal_name_full 'Acta Crystallographica Section E'
_journal_page_first o72
_journal_paper_doi 10.1107/S1600536812049938
_journal_volume 69
_journal_year 2013
_chemical_formula_iupac 'C9 H8 Cl N3 O3'
_chemical_formula_moiety 'C9 H8 Cl N3 O3'
_chemical_formula_sum 'C9 H8 Cl N3 O3'
_chemical_formula_weight 241.63
_chemical_name_systematic
;
(<i>Z</i>)-1-Chloro-1-[2-(2-nitrophenyl)hydrazinylidene]propan-2-one
;
_space_group_IT_number 62
_symmetry_cell_setting orthorhombic
_symmetry_space_group_name_Hall '-P 2ac 2n'
_symmetry_space_group_name_H-M 'P n m a'
_atom_sites_solution_hydrogens geom
_atom_sites_solution_primary direct
_atom_sites_solution_secondary difmap
_audit_creation_method SHELXL-97
_cell_angle_alpha 90.00
_cell_angle_beta 90.00
_cell_angle_gamma 90.00
_cell_formula_units_Z 4
_cell_length_a 14.1344(10)
_cell_length_b 6.5420(5)
_cell_length_c 11.3748(8)
_cell_measurement_reflns_used 1147
_cell_measurement_temperature 173(2)
_cell_measurement_theta_max 25.8
_cell_measurement_theta_min 2.3
_cell_volume 1051.80(13)
_computing_cell_refinement 'SAINT (Bruker, 2006)'
_computing_data_collection 'APEX2 (Bruker, 2006)'
_computing_data_reduction 'SAINT (Bruker, 2006)'
_computing_molecular_graphics 'PLATON (Spek, 2009)'
_computing_publication_material 'PLATON (Spek, 2009)'
_computing_structure_refinement 'SHELXL97 (Sheldrick, 2008)'
_computing_structure_solution 'SIR97 (Altomare <i>et al.</i>, 1999)'
_diffrn_ambient_temperature 173(2)
_diffrn_measured_fraction_theta_full 1.000
_diffrn_measured_fraction_theta_max 1.000
_diffrn_measurement_device '\k-geometry diffractometer'
_diffrn_measurement_device_type 'Bruker APEXII'
_diffrn_measurement_method 'CCD scan'
_diffrn_radiation_monochromator graphite
_diffrn_radiation_type MoK\a
_diffrn_radiation_wavelength 0.71073
_diffrn_reflns_av_R_equivalents 0.0449
_diffrn_reflns_av_sigmaI/netI 0.0281
_diffrn_reflns_limit_h_max 18
_diffrn_reflns_limit_h_min -18
_diffrn_reflns_limit_k_max 8
_diffrn_reflns_limit_k_min -8
_diffrn_reflns_limit_l_max 14
_diffrn_reflns_limit_l_min -14
_diffrn_reflns_number 6908
_diffrn_reflns_theta_full 27.87
_diffrn_reflns_theta_max 27.87
_diffrn_reflns_theta_min 2.30
_exptl_absorpt_coefficient_mu 0.359
_exptl_absorpt_correction_type none
_exptl_crystal_colour yellow
_exptl_crystal_density_diffrn 1.526
_exptl_crystal_density_method 'not measured'
_exptl_crystal_description needle
_exptl_crystal_F_000 496
_exptl_crystal_size_max 0.25
_exptl_crystal_size_mid 0.13
_exptl_crystal_size_min 0.05
_refine_diff_density_max 0.578
_refine_diff_density_min -0.277
_refine_ls_extinction_method none
_refine_ls_goodness_of_fit_ref 1.054
_refine_ls_hydrogen_treatment constr
_refine_ls_matrix_type full
_refine_ls_number_parameters 109
_refine_ls_number_reflns 1365
_refine_ls_number_restraints 0
_refine_ls_restrained_S_all 1.054
_refine_ls_R_factor_all 0.0659
_refine_ls_R_factor_gt 0.0442
_refine_ls_shift/su_max 0.001
_refine_ls_shift/su_mean 0.000
_refine_ls_structure_factor_coef Fsqd
_refine_ls_weighting_details 'calc w=1/[\s^2^(Fo^2^)+(0.0651P)^2^+0.1980P] where P=(Fo^2^+2Fc^2^)/3'
_refine_ls_weighting_scheme calc
_refine_ls_wR_factor_obs 0.1064
_refine_ls_wR_factor_ref 0.1207
_reflns_number_gt 1003
_reflns_number_total 1365
_reflns_threshold_expression I>2\s(I)
_cod_data_source_file rn2108.cif
_cod_data_source_block I
_cod_database_code 2237215
_cod_database_fobs_code 2237215

loop_
_symmetry_equiv_pos_as_xyz
'x, y, z'
'-x+1/2, -y, z+1/2'
'x+1/2, -y+1/2, -z+1/2'
'-x, y+1/2, -z'
'-x, -y, -z'
'x-1/2, y, -z-1/2'
'-x-1/2, y-1/2, z-1/2'
'x, -y-1/2, z'

loop_
_atom_site_type_symbol
_atom_site_label
_atom_site_fract_x
_atom_site_fract_y
_atom_site_fract_z
_atom_site_U_iso_or_equiv
_atom_site_adp_type
_atom_site_calc_flag
_atom_site_refinement_flags
_atom_site_occupancy
_atom_site_symmetry_multiplicity
_atom_site_disorder_group
Cl Cl1 0.17306(5) 0.2500 0.30944(6) 0.0416(3) Uani d S 1 2 .
C C1 -0.00994(17) 0.2500 0.0079(2) 0.0227(5) Uani d S 1 2 .
C C2 0.02943(17) 0.2500 -0.1054(2) 0.0240(5) Uani d S 1 2 .
C C3 -0.02668(19) 0.2500 -0.2057(2) 0.0276(6) Uani d S 1 2 .
H H3 0.0012 0.2500 -0.2798 0.033 Uiso calc SR 1 2 .
C C4 -0.12361(18) 0.2500 -0.1949(2) 0.0294(6) Uani d S 1 2 .
H H4 -0.1617 0.2500 -0.2616 0.035 Uiso calc SR 1 2 .
C C5 -0.16419(17) 0.2500 -0.0832(2) 0.0302(6) Uani d S 1 2 .
H H5 -0.2297 0.2500 -0.0759 0.036 Uiso calc SR 1 2 .
C C6 -0.10892(18) 0.2500 0.0161(2) 0.0268(6) Uani d S 1 2 .
H H6 -0.1375 0.2500 0.0898 0.032 Uiso calc SR 1 2 .
N N7 0.13162(16) 0.2500 -0.1243(2) 0.0357(6) Uani d S 1 2 .
O O8 0.18551(13) 0.2500 -0.04010(17) 0.0413(5) Uani d S 1 2 .
O O9 0.1605(11) 0.2922(10) -0.2234(15) 0.031(9) Uani d P 0.40 1 1
O O9B 0.156(5) 0.135(13) -0.225(6) 0.033(15) Uani d P 0.10 1 2
N N10 0.04475(14) 0.2500 0.10920(17) 0.0270(5) Uani d S 1 2 .
H H10 0.1106 0.2500 0.1091 0.040 Uiso d SR 1 2 .
N N11 0.00142(15) 0.2500 0.21389(18) 0.0259(5) Uani d S 1 2 .
C C12 0.05021(18) 0.2500 0.3081(2) 0.0277(6) Uani d S 1 2 .
C C13 0.0018(2) 0.2500 0.4244(2) 0.0362(7) Uani d S 1 2 .
O O14 0.04865(17) 0.2500 0.51438(17) 0.0502(6) Uani d S 1 2 .
C C15 -0.1042(2) 0.2500 0.4226(3) 0.0517(9) Uani d S 1 2 .
H H15A -0.1274 0.2500 0.5019 0.078 Uiso d SR 1 2 .
H H15B -0.1265 0.1302 0.3826 0.078 Uiso d R 1 1 .

loop_
_atom_site_aniso_label
_atom_site_aniso_U_11
_atom_site_aniso_U_22
_atom_site_aniso_U_33
_atom_site_aniso_U_12
_atom_site_aniso_U_13
_atom_site_aniso_U_23
Cl1 0.0303(4) 0.0640(5) 0.0305(4) 0.000 -0.0087(3) 0.000
C1 0.0224(12) 0.0260(13) 0.0198(11) 0.000 -0.0032(9) 0.000
C2 0.0186(11) 0.0320(14) 0.0215(12) 0.000 0.0008(9) 0.000
C3 0.0321(13) 0.0315(14) 0.0192(12) 0.000 0.0016(10) 0.000
C4 0.0270(13) 0.0376(15) 0.0236(13) 0.000 -0.0081(11) 0.000
C5 0.0196(11) 0.0413(16) 0.0297(14) 0.000 -0.0047(10) 0.000
C6 0.0234(12) 0.0373(15) 0.0197(12) 0.000 0.0029(10) 0.000
N7 0.0293(12) 0.0544(16) 0.0235(12) 0.000 0.0018(10) 0.000
O8 0.0236(10) 0.0659(15) 0.0344(11) 0.000 -0.0027(9) 0.000
O9 0.031(2) 0.03(3) 0.028(2) 0.002(5) 0.0129(16) 0.006(6)
O9B 0.040(10) 0.03(4) 0.027(8) -0.010(18) 0.001(7) -0.016(19)
N10 0.0214(10) 0.0401(13) 0.0194(10) 0.000 -0.0004(8) 0.000
N11 0.0265(11) 0.0307(12) 0.0206(10) 0.000 0.0007(9) 0.000
C12 0.0277(13) 0.0352(15) 0.0203(13) 0.000 -0.0011(10) 0.000
C13 0.0430(16) 0.0457(18) 0.0199(12) 0.000 0.0012(12) 0.000
O14 0.0572(14) 0.0749(17) 0.0186(10) 0.000 -0.0033(10) 0.000
C15 0.0446(18) 0.079(3) 0.0315(17) 0.000 0.0111(15) 0.000

loop_
_atom_type_symbol
_atom_type_description
_atom_type_scat_dispersion_real
_atom_type_scat_dispersion_imag
_atom_type_scat_source
C C 0.0033 0.0016 'International Tables Vol C Tables 4.2.6.8 and 6.1.1.4'
H H 0.0000 0.0000 'International Tables Vol C Tables 4.2.6.8 and 6.1.1.4'
Cl Cl 0.1484 0.1585 'International Tables Vol C Tables 4.2.6.8 and 6.1.1.4'
N N 0.0061 0.0033 'International Tables Vol C Tables 4.2.6.8 and 6.1.1.4'
O O 0.0106 0.0060 'International Tables Vol C Tables 4.2.6.8 and 6.1.1.4'

loop_
_geom_angle_atom_site_label_1
_geom_angle_atom_site_label_2
_geom_angle_atom_site_label_3
_geom_angle_site_symmetry_1
_geom_angle_site_symmetry_3
_geom_angle
N10 C1 C6 . . 120.0(2)
N10 C1 C2 . . 122.8(2)
C6 C1 C2 . . 117.2(2)
C3 C2 C1 . . 121.8(2)
C3 C2 N7 . . 116.3(2)
C1 C2 N7 . . 121.8(2)
C4 C3 C2 . . 119.7(2)
C4 C3 H3 . . 120.2
C2 C3 H3 . . 120.2
C3 C4 C5 . . 119.4(2)
C3 C4 H4 . . 120.3
C5 C4 H4 . . 120.3
C6 C5 C4 . . 121.1(2)
C6 C5 H5 . . 119.5
C4 C5 H5 . . 119.5
C5 C6 C1 . . 120.8(2)
C5 C6 H6 . . 119.6
C1 C6 H6 . . 119.6
O8 N7 O9 . . 120.7(8)
O8 N7 O9 . 8_565 120.7(8)
O9 N7 O9 . 8_565 26.0(6)
O8 N7 O9B . . 119(3)
O9 N7 O9B . . 45(4)
O9 N7 O9B 8_565 . 19(3)
O8 N7 O9B . 8_565 119(3)
O9 N7 O9B . 8_565 19(3)
O9 N7 O9B 8_565 8_565 45(4)
O9B N7 O9B . 8_565 64(7)
O8 N7 C2 . . 120.0(2)
O9 N7 C2 . . 117.6(8)
O9 N7 C2 8_565 . 117.6(8)
O9B N7 C2 . . 111(2)
O9B N7 C2 8_565 . 111(2)
O9 O9 N7 8_565 . 77.0(3)
N7 O9B O9B . 8_565 58(4)
N11 N10 C1 . . 118.9(2)
N11 N10 H10 . . 117.3
C1 N10 H10 . . 123.8
C12 N11 N10 . . 120.0(2)
N11 C12 C13 . . 119.9(2)
N11 C12 Cl1 . . 123.26(19)
C13 C12 Cl1 . . 116.89(18)
O14 C13 C12 . . 119.7(3)
O14 C13 C15 . . 123.7(3)
C12 C13 C15 . . 116.6(2)
C13 C15 H15A . . 109.2
C13 C15 H15B . . 109.6
H15A C15 H15B . . 109.5

loop_
_geom_bond_atom_site_label_1
_geom_bond_atom_site_label_2
_geom_bond_site_symmetry_2
_geom_bond_distance
Cl1 C12 . 1.736(3)
C1 N10 . 1.388(3)
C1 C6 . 1.402(3)
C1 C2 . 1.403(3)
C2 C3 . 1.390(3)
C2 N7 . 1.460(3)
C3 C4 . 1.376(4)
C3 H3 . 0.9300
C4 C5 . 1.394(4)
C4 H4 . 0.9300
C5 C6 . 1.374(3)
C5 H5 . 0.9300
C6 H6 . 0.9300
N7 O8 . 1.224(3)
N7 O9 . 1.230(16)
N7 O9 8_565 1.230(16)
N7 O9B . 1.42(6)
N7 O9B 8_565 1.42(6)
O9 O9 8_565 0.553(13)
O9B O9B 8_565 1.50(17)
N10 N11 . 1.339(3)
N10 H10 . 0.9315
N11 C12 . 1.275(3)
C12 C13 . 1.489(4)
C13 O14 . 1.220(3)
C13 C15 . 1.497(4)
C15 H15A . 0.9600
C15 H15B . 0.9600

loop_
_geom_hbond_atom_site_label_D
_geom_hbond_atom_site_label_H
_geom_hbond_atom_site_label_A
_geom_hbond_distance_DH
_geom_hbond_distance_HA
_geom_hbond_distance_DA
_geom_hbond_angle_DHA
N10 H10 Cl1 0.93 2.44 2.912(2) 111
N10 H10 O8 0.93 2.00 2.616(3) 122

loop_
_geom_torsion_atom_site_label_1
_geom_torsion_atom_site_label_2
_geom_torsion_atom_site_label_3
_geom_torsion_atom_site_label_4
_geom_torsion_site_symmetry_1
_geom_torsion_site_symmetry_4
_geom_torsion
N10 C1 C2 C3 . . 180.0
C6 C1 C2 C3 . . 0.0
N10 C1 C2 N7 . . 0.0
C6 C1 C2 N7 . . 180.0
C1 C2 C3 C4 . . 0.0
N7 C2 C3 C4 . . 180.0
C2 C3 C4 C5 . . 0.0
C3 C4 C5 C6 . . 0.0
C4 C5 C6 C1 . . 0.0
N10 C1 C6 C5 . . 180.0
C2 C1 C6 C5 . . 0.0
C3 C2 N7 O8 . . 180.0
C1 C2 N7 O8 . . 0.0
C3 C2 N7 O9 . . 14.7(4)
C1 C2 N7 O9 . . -165.3(4)
C3 C2 N7 O9 . 8_565 -14.7(4)
C1 C2 N7 O9 . 8_565 165.3(4)
C3 C2 N7 O9B . . -35(4)
C1 C2 N7 O9B . . 145(4)
C3 C2 N7 O9B . 8_565 35(4)
C1 C2 N7 O9B . 8_565 -145(4)
O8 N7 O9 O9 . 8_565 97.9(3)
O9B N7 O9 O9 . 8_565 -4(5)
O9B N7 O9 O9 8_565 8_565 -172(11)
C2 N7 O9 O9 . 8_565 -96.9(3)
O8 N7 O9B O9B . 8_565 -110(2)
O9 N7 O9B O9B . 8_565 -4(6)
O9 N7 O9B O9B 8_565 8_565 -9(13)
C2 N7 O9B O9B . 8_565 104(3)
C6 C1 N10 N11 . . 0.0
C2 C1 N10 N11 . . 180.0
C1 N10 N11 C12 . . 180.0
N10 N11 C12 C13 . . 180.0
N10 N11 C12 Cl1 . . 0.0
N11 C12 C13 O14 . . 180.0
Cl1 C12 C13 O14 . . 0.0
N11 C12 C13 C15 . . 0.0
Cl1 C12 C13 C15 . . 180.0
